data_4322588
loop_
_publ_author_name
'Taka-aki Okamura'
'Satoshi Takamizawa'
'Norikazu Ueyama'
'Akira Nakamura'

_publ_contact_author
;
    Akira Nakamura
  Department of Macromolecular Science
 Graduate School of Science
 Osaka University
 Toyonaka, Osaka 560
 Japan
;
_publ_contact_author_email anaka@chem.sci.osaka-u.ac.jp.
_publ_contact_author_fax +81-6-850-5474
_publ_contact_author_phone +81-6-850-5449
_publ_section_title
;
 Novel Rubredoxin Model Tetrathiolato Iron(II) and Cobalt(II) Complexes
 Containing Intramolecular Single and Double NH...S Hydrogen Bonds
;
_journal_name_full 'Inorganic Chemistry'
_journal_page_first 18
_journal_page_last 28
_journal_paper_doi 10.1021/ic970640b
_journal_volume 37
_journal_year 1998
_chemical_formula_sum 'C92 H70 Co F24 N8 O9 P2 S4'
_space_group_IT_number 2
_symmetry_cell_setting triclinic
_symmetry_Int_Tables_number 2
_symmetry_space_group_name_Hall '-P 1'
_symmetry_space_group_name_H-M 'P -1'
_audit_creation_date 'Sun Nov  5 16:07:44 1995'
_audit_creation_method 'from TEXRAY.INF file'
_cell_angle_alpha 90.62(2)
_cell_angle_beta 105.73(2)
_cell_angle_gamma 96.00(2)
_cell_formula_units_Z 2
_cell_length_a 13.502(3)
_cell_length_b 28.031(5)
_cell_length_c 13.464(3)
_cell_measurement_reflns_used 25
_cell_measurement_temperature 296
_cell_measurement_theta_max 29.98
_cell_measurement_theta_min 29.73
_cell_volume 4874.0(18)
_computing_cell_refinement 'MSC/AFC Diffractometer Control'
_computing_data_collection 'MSC/AFC Diffractometer Control'
_computing_data_reduction 'TEXSAN: PROCESS (MSC)'
_computing_publication_material 'TEXSAN: FINISH (MSC)'
_computing_structure_refinement 'TEXSAN: LS (MSC)'
_computing_structure_solution 'Mithrile (C. J. Gilmore, 1984)'
_diffrn_ambient_temperature 296
_diffrn_measurement_device AFC5R
_diffrn_measurement_method 'omega scans with profile analysis'
_diffrn_orient_matrix_UB_11 -0.00983
_diffrn_orient_matrix_UB_12 0.02441
_diffrn_orient_matrix_UB_13 -0.05444
_diffrn_orient_matrix_UB_21 -0.01808
_diffrn_orient_matrix_UB_22 -0.02631
_diffrn_orient_matrix_UB_23 -0.05476
_diffrn_orient_matrix_UB_31 -0.07465
_diffrn_orient_matrix_UB_32 -0.00100
_diffrn_orient_matrix_UB_33 -0.00150
_diffrn_radiation_monochromator graphite
_diffrn_radiation_source 'Rigaku rotating anode'
_diffrn_radiation_type MoKalpha
_diffrn_radiation_wavelength 0.7107
_diffrn_reflns_av_R_equivalents 2.49
_diffrn_reflns_limit_h_max 16
_diffrn_reflns_limit_h_min 0
_diffrn_reflns_limit_k_max 21
_diffrn_reflns_limit_k_min -6
_diffrn_reflns_limit_l_max 1
_diffrn_reflns_limit_l_min -14
_diffrn_reflns_number 21174
_diffrn_reflns_theta_max 27.5716
_diffrn_standards_decay_% -0.51
_diffrn_standards_interval_count 100
_diffrn_standards_number 3
_exptl_absorpt_coefficient_mu_cm 3.906
_exptl_crystal_colour green
_exptl_crystal_density_diffrn 1.456
_exptl_crystal_description plate
_exptl_crystal_F_000 2174
_exptl_crystal_size_max 0.700
_exptl_crystal_size_min 0.200
_refine_diff_density_max 0.73329
_refine_diff_density_min -0.48038
_refine_ls_extinction_coef 0.00000
_refine_ls_extinction_method Zachariasen_type_2_Gaussian_isotropic
_refine_ls_goodness_of_fit_obs 2.756
_refine_ls_hydrogen_treatment noref
_refine_ls_matrix_type diagonal
_refine_ls_number_parameters 1377
_refine_ls_number_reflns 9784
_refine_ls_number_restraints 0
_refine_ls_R_factor_obs 0.0723
_refine_ls_shift/esd_max 1.3030
_refine_ls_structure_factor_coef F
_refine_ls_weighting_scheme sigma
_refine_ls_wR_factor_obs 0.0826
_cod_data_source_file ic970640b_3.cif
_cod_data_source_block (PPh4)2[Co{S-2,6-(CF3CONH)2C6H3}4]-Et2O
_cod_original_cell_volume 4873(1)
_cod_original_sg_symbol_H-M 'P -1 '
_cod_original_formula_sum 'C92 H70 O9 N8 F24 P2 S4 Co'
_cod_database_code 4322588

loop_
_symmetry_equiv_pos_as_xyz
'   +x,   +y,   +z'
'   -x,   -y,   -z'

loop_
_atom_site_aniso_label
_atom_site_aniso_U_11
_atom_site_aniso_U_22
_atom_site_aniso_U_33
_atom_site_aniso_U_12
_atom_site_aniso_U_13
_atom_site_aniso_U_23
Co1 0.0425(5) 0.0323(5) 0.0694(7) 0.0015(4) 0.0183(5) -0.0002(4)
S1 0.043(1) 0.0379(9) 0.099(2) -0.0007(8) 0.020(1) -0.0012(10)
S2 0.061(1) 0.0367(9) 0.071(1) 0.0022(8) 0.015(1) 0.0006(9)
S3 0.050(1) 0.049(1) 0.092(2) 0.0108(9) 0.028(1) 0.009(1)
S4 0.079(1) 0.049(1) 0.069(1) 0.0063(10) 0.022(1) -0.0016(10)
F1 0.166(6) 0.215(7) 0.094(5) 0.005(5) -0.018(4) -0.018(4)
F2 0.208(7) 0.104(5) 0.160(6) -0.010(5) 0.039(5) 0.021(4)
F3 0.156(5) 0.136(5) 0.110(4) 0.038(4) 0.050(4) 0.009(4)
F7 0.205(7) 0.162(6) 0.129(6) -0.035(5) 0.004(5) 0.021(5)
F8 0.33(1) 0.196(8) 0.136(6) 0.043(8) 0.078(7) -0.034(5)
F9 0.128(6) 0.253(9) 0.194(7) 0.027(6) -0.017(5) 0.057(6)
O1 0.26(1) 0.41(2) 0.179(9) 0.25(1) 0.106(8) 0.146(10)
O2 0.120(5) 0.044(3) 0.196(7) 0.016(3) 0.083(5) -0.006(4)
O3 0.115(5) 0.077(4) 0.161(6) 0.002(4) 0.015(5) -0.016(4)
O4 0.086(4) 0.087(4) 0.146(6) -0.014(3) 0.045(4) -0.004(4)
O5 0.120(5) 0.143(6) 0.150(6) 0.016(5) 0.080(5) 0.053(5)
O6 0.089(4) 0.086(4) 0.142(6) 0.013(3) 0.061(4) 0.024(4)
O7 0.26(1) 0.144(7) 0.137(7) -0.001(7) -0.030(7) 0.057(6)
O8 0.118(5) 0.112(5) 0.166(7) 0.026(4) 0.071(5) -0.031(5)
N1 0.059(4) 0.060(4) 0.092(5) 0.004(3) 0.019(4) 0.005(3)
N2 0.066(4) 0.035(3) 0.067(4) 0.007(3) 0.021(3) 0.002(3)
N3 0.062(4) 0.065(4) 0.095(5) 0.002(3) 0.018(4) -0.021(4)
N4 0.050(4) 0.061(4) 0.073(4) 0.000(3) 0.016(3) -0.009(3)
N5 0.066(4) 0.085(5) 0.101(5) 0.003(4) 0.040(4) 0.028(4)
N6 0.067(4) 0.052(4) 0.087(5) 0.010(3) 0.036(4) 0.012(3)
N7 0.088(5) 0.073(5) 0.083(5) 0.013(4) 0.016(4) 0.020(4)
N8 0.061(4) 0.079(4) 0.078(5) 0.013(3) 0.020(3) -0.011(4)
C11 0.040(4) 0.041(4) 0.094(6) -0.005(3) 0.020(4) 0.003(4)
C12 0.046(4) 0.046(4) 0.095(6) 0.000(3) 0.012(4) 0.002(4)
C13 0.047(5) 0.090(6) 0.140(8) 0.015(4) 0.034(5) 0.030(6)
C14 0.058(6) 0.112(8) 0.156(9) 0.025(5) 0.044(6) 0.031(7)
C15 0.066(6) 0.110(7) 0.132(8) 0.006(5) 0.058(6) 0.026(6)
C16 0.055(5) 0.059(5) 0.108(7) 0.002(4) 0.026(5) 0.021(4)
C17 0.106(8) 0.138(9) 0.103(8) 0.052(7) 0.027(6) 0.033(7)
C18 0.123(9) 0.095(7) 0.104(8) 0.015(6) 0.002(6) 0.001(6)
C21 0.059(4) 0.036(4) 0.044(4) 0.003(3) 0.011(3) 0.007(3)
C22 0.062(5) 0.040(4) 0.049(4) 0.006(3) 0.014(4) 0.002(3)
C23 0.080(5) 0.037(4) 0.069(5) 0.005(4) 0.023(4) 0.000(4)
C24 0.094(6) 0.046(4) 0.067(5) -0.012(4) 0.029(5) 0.000(4)
C25 0.067(5) 0.051(4) 0.072(5) -0.006(4) 0.027(4) 0.000(4)
C26 0.064(5) 0.052(4) 0.050(5) 0.008(4) 0.014(4) 0.012(3)
C27 0.064(5) 0.059(5) 0.080(6) 0.003(4) 0.028(4) -0.004(4)
C28 0.120(8) 0.092(7) 0.132(9) 0.042(6) 0.038(7) -0.038(6)
C31 0.046(4) 0.049(4) 0.090(6) 0.013(3) 0.023(4) 0.005(4)
C32 0.050(5) 0.063(5) 0.102(6) 0.019(4) 0.030(4) 0.003(4)
C33 0.067(6) 0.042(4) 0.160(9) 0.005(4) 0.034(6) 0.013(5)
C34 0.085(6) 0.057(5) 0.18(1) 0.018(5) 0.047(7) 0.035(6)
C35 0.092(7) 0.070(6) 0.130(8) 0.017(5) 0.039(6) 0.039(5)
C36 0.052(5) 0.068(5) 0.106(7) 0.009(4) 0.030(5) 0.012(5)
C37 0.067(6) 0.102(7) 0.126(8) 0.032(5) 0.028(5) 0.006(6)
C38 0.097(8) 0.136(10) 0.15(1) -0.012(7) 0.030(7) -0.042(8)
C41 0.059(4) 0.049(4) 0.044(4) 0.010(3) 0.006(3) -0.003(3)
C42 0.059(5) 0.051(4) 0.047(4) 0.008(3) 0.008(4) 0.001(3)
C43 0.085(6) 0.052(4) 0.064(5) 0.004(4) 0.021(4) -0.001(4)
C44 0.114(7) 0.049(5) 0.073(6) 0.008(5) 0.027(5) 0.000(4)
C45 0.088(6) 0.064(5) 0.072(6) 0.028(4) 0.015(5) -0.011(4)
C46 0.061(5) 0.065(5) 0.051(5) 0.013(4) 0.014(4) -0.003(4)
C47 0.056(5) 0.080(6) 0.066(5) 0.003(4) 0.005(4) -0.017(4)
C48 0.048(5) 0.126(8) 0.17(1) -0.042(5) 0.018(6) -0.051(7)
C57 0.082(6) 0.082(6) 0.116(8) 0.003(5) 0.021(6) 0.019(5)
C58 0.18(1) 0.102(8) 0.139(10) -0.018(8) 0.094(9) 0.031(7)
C67 0.070(5) 0.068(5) 0.082(6) 0.020(4) 0.031(5) 0.015(4)
C68 0.110(7) 0.123(8) 0.109(8) 0.037(6) 0.073(6) 0.050(6)
C77 0.139(9) 0.104(8) 0.093(7) 0.000(7) 0.020(7) 0.032(6)
C78 0.15(1) 0.18(1) 0.17(1) -0.028(10) -0.045(10) 0.07(1)
C87 0.065(6) 0.097(7) 0.103(7) 0.010(5) 0.030(5) 0.000(5)
C88 0.093(8) 0.16(1) 0.139(10) 0.048(7) 0.011(7) 0.005(8)
P1 0.057(1) 0.060(1) 0.049(1) 0.0095(10) 0.0113(10) 0.0020(9)
C1A 0.051(4) 0.061(5) 0.053(5) 0.007(4) 0.018(4) 0.003(4)
C1B 0.052(4) 0.055(4) 0.043(4) 0.001(3) 0.009(3) 0.002(3)
C1C 0.057(5) 0.067(5) 0.048(4) 0.011(4) 0.009(4) 0.001(4)
C1D 0.073(5) 0.069(5) 0.045(5) 0.018(4) 0.003(4) 0.002(4)
C2A 0.074(5) 0.063(5) 0.072(5) 0.013(4) 0.033(4) 0.004(4)
C2B 0.061(5) 0.072(5) 0.070(5) 0.007(4) 0.017(4) -0.003(4)
C2C 0.068(5) 0.078(5) 0.053(5) -0.004(4) 0.019(4) -0.008(4)
C2D 0.088(6) 0.072(6) 0.080(6) 0.005(5) -0.004(5) 0.007(5)
C3A 0.076(6) 0.075(6) 0.097(7) 0.020(5) 0.022(5) -0.002(5)
C3B 0.096(6) 0.079(6) 0.066(6) 0.003(5) 0.034(5) -0.010(4)
C3C 0.074(6) 0.091(6) 0.067(6) -0.003(5) 0.015(5) -0.017(5)
C3D 0.119(8) 0.077(6) 0.088(7) 0.012(6) -0.001(6) 0.015(5)
C4A 0.065(6) 0.102(7) 0.106(7) 0.011(5) 0.037(5) -0.017(6)
C4B 0.089(6) 0.075(6) 0.060(5) -0.017(5) 0.013(5) -0.004(4)
C4C 0.059(5) 0.099(7) 0.088(6) -0.007(5) 0.011(5) 0.001(5)
C4D 0.145(9) 0.084(7) 0.080(7) 0.038(6) -0.002(6) 0.002(5)
C5A 0.077(6) 0.111(7) 0.070(6) -0.013(5) 0.034(5) -0.005(5)
C5B 0.081(6) 0.090(6) 0.068(6) 0.004(5) -0.007(5) 0.003(5)
C5C 0.071(6) 0.097(7) 0.072(6) -0.003(5) 0.026(5) -0.003(5)
C5D 0.084(6) 0.112(7) 0.076(6) 0.046(6) -0.005(5) -0.003(5)
C6A 0.067(5) 0.073(5) 0.062(5) 0.002(4) 0.015(4) 0.000(4)
C6B 0.075(5) 0.064(5) 0.059(5) 0.009(4) 0.004(4) 0.007(4)
C6C 0.064(5) 0.079(5) 0.058(5) 0.009(4) 0.011(4) -0.007(4)
C6D 0.081(6) 0.082(6) 0.067(6) 0.026(5) 0.007(4) -0.001(4)
P2 0.057(1) 0.048(1) 0.068(1) 0.0027(9) 0.022(1) 0.0022(10)
C1E 0.052(4) 0.052(4) 0.079(5) 0.008(3) 0.031(4) 0.010(4)
C1F 0.059(5) 0.058(5) 0.074(5) 0.005(4) 0.019(4) -0.004(4)
C1G 0.063(5) 0.047(4) 0.071(5) -0.001(4) 0.014(4) 0.001(4)
C1H 0.073(5) 0.060(5) 0.073(5) 0.006(4) 0.027(4) 0.007(4)
C2E 0.070(5) 0.077(6) 0.070(6) 0.005(4) 0.027(4) 0.004(4)
C2F 0.062(5) 0.058(5) 0.112(7) 0.009(4) 0.034(5) 0.006(5)
C2G 0.082(6) 0.055(5) 0.081(6) 0.008(4) 0.025(5) -0.004(4)
C2H 0.101(7) 0.092(7) 0.093(7) -0.008(5) 0.046(6) -0.003(5)
C3E 0.079(6) 0.113(8) 0.099(7) 0.000(5) 0.045(5) -0.007(6)
C3F 0.075(6) 0.059(5) 0.144(8) 0.022(4) 0.055(6) 0.031(5)
C3G 0.114(7) 0.052(5) 0.099(7) -0.010(5) 0.023(6) -0.012(5)
C3H 0.19(1) 0.134(9) 0.088(8) 0.006(8) 0.074(8) -0.007(7)
C4E 0.066(5) 0.105(7) 0.114(7) 0.043(5) 0.048(5) 0.048(6)
C4F 0.069(6) 0.122(8) 0.129(8) 0.023(6) 0.041(6) -0.013(6)
C4G 0.104(7) 0.067(5) 0.088(7) -0.028(5) 0.012(5) 0.001(5)
C4H 0.19(1) 0.126(9) 0.080(7) -0.008(8) 0.039(7) -0.012(6)
C5E 0.075(6) 0.117(8) 0.073(6) 0.035(5) 0.020(5) 0.012(5)
C5F 0.073(6) 0.113(8) 0.149(9) 0.032(6) 0.026(6) 0.003(7)
C5G 0.069(6) 0.090(7) 0.128(8) -0.016(5) 0.030(6) 0.003(6)
C5H 0.143(9) 0.109(8) 0.085(7) -0.031(7) 0.003(7) -0.022(6)
C6E 0.077(6) 0.073(6) 0.078(6) 0.016(4) 0.017(5) 0.008(4)
C6F 0.077(6) 0.082(6) 0.102(7) 0.017(5) 0.030(5) 0.015(5)
C6G 0.068(5) 0.061(5) 0.120(7) -0.005(4) 0.027(5) 0.001(5)
C6H 0.096(7) 0.092(7) 0.066(6) -0.017(5) 0.015(5) -0.008(5)

loop_
_atom_site_label
_atom_site_fract_x
_atom_site_fract_y
_atom_site_fract_z
_atom_site_U_iso_or_equiv
_atom_site_thermal_displace_type
_atom_site_calc_flag
_atom_site_calc_attached_atom
Co1 0.53188(7) 0.25166(3) 0.48933(7) 0.0513 Uij ? ?
S1 0.3999(1) 0.19006(6) 0.4418(2) 0.0640 Uij ? ?
S2 0.4879(1) 0.29955(6) 0.3520(2) 0.0598 Uij ? ?
S3 0.6710(1) 0.21103(6) 0.4870(2) 0.0670 Uij ? ?
S4 0.5698(2) 0.28550(7) 0.6547(2) 0.0701 Uij ? ?
F1 0.1906(5) 0.2483(3) 0.0191(4) 0.1671 Uij ? ?
F2 0.2956(6) 0.3057(2) 0.1000(5) 0.1689 Uij ? ?
F3 0.3338(5) 0.2351(2) 0.1220(4) 0.1395 Uij ? ?
F4A 0.2472(5) 0.3403(2) 0.4716(5) 0.091(2) Uij ? ?
F4B 0.214(1) 0.3456(5) 0.393(1) 0.096(5) Uij ? ?
F5A 0.1717(7) 0.3871(3) 0.3524(7) 0.141(3) Uij ? ?
F5B 0.166(1) 0.4087(7) 0.399(1) 0.138(6) Uij ? ?
F6A 0.1993(6) 0.4064(3) 0.5037(6) 0.123(3) Uij ? ?
F6B 0.237(1) 0.3929(5) 0.551(1) 0.095(4) Uij ? ?
F7 0.5241(6) 0.1657(3) 0.1826(5) 0.1782 Uij ? ?
F8 0.4984(7) 0.0983(3) 0.1088(5) 0.2323 Uij ? ?
F9 0.3820(5) 0.1264(3) 0.1550(6) 0.1993 Uij ? ?
F10A 0.9924(7) 0.3237(3) 0.6694(7) 0.104(3) Uij ? ?
F10B 0.8993(9) 0.2816(4) 0.6538(9) 0.119(4) Uij ? ?
F11A 0.8676(8) 0.2827(4) 0.5625(7) 0.112(3) Uij ? ?
F11B 0.8771(9) 0.2979(4) 0.5022(8) 0.112(4) Uij ? ?
F12A 0.9582(8) 0.3362(4) 0.5089(8) 0.115(3) Uij ? ?
F12B 1.0034(9) 0.3379(4) 0.6096(9) 0.130(4) Uij ? ?
F13A 0.4024(6) 0.1249(3) 0.8366(6) 0.123(3) Uij ? ?
F13B 0.396(2) 0.1477(8) 0.877(2) 0.141(8) Uij ? ?
F14A 0.4461(7) 0.2010(3) 0.8732(7) 0.157(3) Uij ? ?
F14B 0.487(2) 0.1983(8) 0.821(2) 0.125(7) Uij ? ?
F15A 0.4954(6) 0.1640(3) 0.7579(6) 0.135(3) Uij ? ?
F15B 0.471(2) 0.1344(7) 0.742(2) 0.124(7) Uij ? ?
F16A 0.8198(7) 0.2822(3) 0.1624(7) 0.127(3) Uij ? ?
F16B 0.757(1) 0.2768(5) 0.138(1) 0.097(4) Uij ? ?
F17A 0.8589(6) 0.2594(3) 0.3104(6) 0.118(3) Uij ? ?
F17B 0.892(1) 0.2788(5) 0.256(1) 0.112(5) Uij ? ?
F18A 0.7031(6) 0.2471(3) 0.2241(6) 0.098(2) Uij ? ?
F18B 0.762(1) 0.2458(5) 0.292(1) 0.102(4) Uij ? ?
F19A 0.8409(8) 0.2650(4) 0.7879(8) 0.127(4) Uij ? ?
F19B 0.951(1) 0.2356(6) 0.844(1) 0.176(6) Uij ? ?
F20A 0.9263(9) 0.2297(4) 0.9102(9) 0.168(5) Uij ? ?
F20B 0.866(1) 0.2296(5) 0.953(1) 0.142(5) Uij ? ?
F21A 0.773(1) 0.2393(5) 0.921(1) 0.207(6) Uij ? ?
F21B 0.7947(10) 0.2687(5) 0.8207(10) 0.122(4) Uij ? ?
F22A 0.2058(7) 0.3364(4) 0.7132(7) 0.148(4) Uij ? ?
F22B 0.213(1) 0.3508(7) 0.790(1) 0.143(6) Uij ? ?
F23A 0.3156(6) 0.2862(3) 0.7732(6) 0.122(3) Uij ? ?
F23B 0.241(1) 0.3005(7) 0.692(1) 0.141(6) Uij ? ?
F24A 0.2845(7) 0.3387(3) 0.8766(7) 0.128(3) Uij ? ?
F24B 0.325(2) 0.2995(8) 0.851(2) 0.174(8) Uij ? ?
O1 0.1285(8) 0.2782(5) 0.1804(7) 0.2768 Uij ? ?
O2 0.3575(5) 0.4549(2) 0.4543(5) 0.1281 Uij ? ?
O3 0.4782(5) 0.0546(2) 0.2836(5) 0.1258 Uij ? ?
O4 0.8800(4) 0.4030(2) 0.5968(5) 0.1145 Uij ? ?
O5 0.2372(5) 0.1751(3) 0.7451(5) 0.1444 Uij ? ?
O6 0.8306(4) 0.3634(2) 0.2696(5) 0.1118 Uij ? ?
O7 0.8169(8) 0.1457(3) 0.8422(6) 0.1926 Uij ? ?
O8 0.3826(5) 0.4092(2) 0.7969(6) 0.1390 Uij ? ?
N1 0.2442(4) 0.2339(2) 0.2736(5) 0.0747 Uij ? ?
N2 0.4088(4) 0.3838(2) 0.4167(4) 0.0594 Uij ? ?
N3 0.5644(5) 0.1261(2) 0.3632(5) 0.0790 Uij ? ?
N4 0.7558(4) 0.3453(2) 0.6201(4) 0.0650 Uij ? ?
N5 0.3283(5) 0.1913(2) 0.6272(5) 0.0889 Uij ? ?
N6 0.6948(4) 0.3284(2) 0.3246(5) 0.0727 Uij ? ?
N7 0.7302(5) 0.1836(2) 0.7070(5) 0.0857 Uij ? ?
N8 0.4330(4) 0.3515(2) 0.7040(5) 0.0762 Uij ? ?
C11 0.2836(5) 0.2104(2) 0.4515(6) 0.0622 Uij ? ?
C12 0.2140(5) 0.2284(2) 0.3657(6) 0.0668 Uij ? ?
C13 0.1194(6) 0.2405(3) 0.3731(7) 0.0963 Uij ? ?
C14 0.0935(6) 0.2355(3) 0.4624(8) 0.1131 Uij ? ?
C15 0.1592(6) 0.2190(3) 0.5490(7) 0.1079 Uij ? ?
C16 0.2553(6) 0.2071(3) 0.5425(6) 0.0784 Uij ? ?
C17 0.2029(8) 0.2579(4) 0.1940(7) 0.1185 Uij ? ?
C18 0.2556(8) 0.2614(3) 0.1096(7) 0.1132 Uij ? ?
C21 0.5545(5) 0.3581(2) 0.3742(5) 0.0490 Uij ? ?
C22 0.5071(5) 0.3958(2) 0.4020(5) 0.0532 Uij ? ?
C23 0.5560(6) 0.4423(2) 0.4139(5) 0.0663 Uij ? ?
C24 0.6541(6) 0.4503(2) 0.3979(6) 0.0748 Uij ? ?
C25 0.7027(6) 0.4147(2) 0.3698(6) 0.0677 Uij ? ?
C26 0.6524(5) 0.3682(2) 0.3571(5) 0.0582 Uij ? ?
C27 0.3449(6) 0.4123(3) 0.4379(6) 0.0715 Uij ? ?
C28 0.2419(8) 0.3850(3) 0.4451(8) 0.1196 Uij ? ?
C31 0.6455(5) 0.1545(2) 0.5347(6) 0.0648 Uij ? ?
C32 0.5940(5) 0.1155(3) 0.4666(6) 0.0751 Uij ? ?
C33 0.5764(6) 0.0697(3) 0.5017(8) 0.0961 Uij ? ?
C34 0.6124(7) 0.0631(3) 0.6071(8) 0.1133 Uij ? ?
C35 0.6611(7) 0.0995(3) 0.6759(7) 0.1024 Uij ? ?
C36 0.6796(5) 0.1450(3) 0.6387(6) 0.0795 Uij ? ?
C37 0.5094(6) 0.0973(3) 0.2859(7) 0.1020 Uij ? ?
C38 0.4830(8) 0.1221(4) 0.1843(9) 0.1361 Uij ? ?
C41 0.5920(5) 0.3492(2) 0.6575(5) 0.0535 Uij ? ?
C42 0.6829(5) 0.3734(2) 0.6438(5) 0.0549 Uij ? ?
C43 0.7003(6) 0.4231(3) 0.6505(6) 0.0715 Uij ? ?
C44 0.6279(7) 0.4486(3) 0.6728(6) 0.0838 Uij ? ?
C45 0.5375(6) 0.4262(3) 0.6882(6) 0.0777 Uij ? ?
C46 0.5223(5) 0.3763(3) 0.6834(5) 0.0616 Uij ? ?
C47 0.8458(5) 0.3619(3) 0.6028(6) 0.0710 Uij ? ?
C48 0.9123(6) 0.3229(4) 0.5893(8) 0.1249 Uij ? ?
C57 0.3162(7) 0.1784(3) 0.7160(7) 0.0987 Uij ? ?
C58 0.4156(9) 0.1667(4) 0.7951(8) 0.1512 Uij ? ?
C67 0.7727(6) 0.3292(3) 0.2819(6) 0.0767 Uij ? ?
C68 0.7857(7) 0.2796(4) 0.2411(7) 0.1178 Uij ? ?
C77 0.7937(8) 0.1825(4) 0.7993(7) 0.1192 Uij ? ?
C78 0.8338(10) 0.2341(5) 0.858(1) 0.1816 Uij ? ?
C87 0.3754(6) 0.3690(3) 0.7607(7) 0.0928 Uij ? ?
C88 0.2945(8) 0.3309(4) 0.7804(9) 0.1335 Uij ? ?
P1 0.7851(2) 0.44501(7) 0.0288(2) 0.0582 Uij ? ?
C1A 0.8800(5) 0.4188(2) -0.0172(5) 0.0578 Uij ? ?
C1B 0.8411(5) 0.4722(2) 0.1560(5) 0.0528 Uij ? ?
C1C 0.6857(5) 0.3971(3) 0.0246(5) 0.0597 Uij ? ?
C1D 0.7312(6) 0.4923(3) -0.0503(5) 0.0645 Uij ? ?
C2A 0.9206(6) 0.3791(3) 0.0338(6) 0.0733 Uij ? ?
C2B 0.7896(6) 0.5068(3) 0.1904(6) 0.0710 Uij ? ?
C2C 0.6655(6) 0.3614(3) -0.0526(5) 0.0706 Uij ? ?
C2D 0.7939(7) 0.5322(3) -0.0625(6) 0.0849 Uij ? ?
C3A 0.9903(6) 0.3558(3) -0.0024(7) 0.0866 Uij ? ?
C3B 0.8317(6) 0.5286(3) 0.2877(6) 0.0854 Uij ? ?
C3C 0.5900(6) 0.3246(3) -0.0577(6) 0.0826 Uij ? ?
C3D 0.7550(7) 0.5706(3) -0.1177(7) 0.1003 Uij ? ?
C4A 1.0191(6) 0.3726(3) -0.0884(7) 0.0956 Uij ? ?
C4B 0.9227(6) 0.5170(3) 0.3486(6) 0.0810 Uij ? ?
C4C 0.5335(6) 0.3225(3) 0.0155(6) 0.0870 Uij ? ?
C4D 0.6501(8) 0.5689(3) -0.1568(7) 0.1072 Uij ? ?
C5A 0.9777(6) 0.4103(3) -0.1391(6) 0.0920 Uij ? ?
C5B 0.9737(6) 0.4836(3) 0.3154(6) 0.0841 Uij ? ?
C5C 0.5529(6) 0.3578(3) 0.0906(6) 0.0849 Uij ? ?
C5D 0.5857(7) 0.5299(3) -0.1421(6) 0.0925 Uij ? ?
C6A 0.9074(6) 0.4341(3) -0.1046(6) 0.0712 Uij ? ?
C6B 0.9331(6) 0.4608(3) 0.2191(6) 0.0694 Uij ? ?
C6C 0.6279(6) 0.3953(3) 0.0965(6) 0.0704 Uij ? ?
C6D 0.6255(6) 0.4909(3) -0.0893(6) 0.0794 Uij ? ?
P2 0.0258(2) 0.04495(7) 0.7216(2) 0.0614 Uij ? ?
C1E -0.0396(5) 0.0854(2) 0.6332(6) 0.0645 Uij ? ?
C1F 0.1456(5) 0.0374(3) 0.6937(6) 0.0676 Uij ? ?
C1G -0.0570(5) -0.0101(2) 0.7041(6) 0.0644 Uij ? ?
C1H 0.0547(6) 0.0683(3) 0.8515(6) 0.0726 Uij ? ?
C2E 0.1741(6) 0.0605(3) 0.6148(6) 0.0763 Uij ? ?
C2F -0.0268(6) 0.1344(3) 0.6570(6) 0.0815 Uij ? ?
C2G -0.0259(6) -0.0538(3) 0.6856(6) 0.0773 Uij ? ?
C2H -0.0061(7) 0.0546(3) 0.9157(7) 0.1019 Uij ? ?
C3E 0.2697(6) 0.0559(3) 0.5994(7) 0.1027 Uij ? ?
C3F -0.0722(6) 0.1649(3) 0.5848(7) 0.0974 Uij ? ?
C3G -0.0932(7) -0.0948(3) 0.6716(7) 0.0957 Uij ? ?
C3H 0.0170(9) 0.0765(4) 1.0139(7) 0.1460 Uij ? ?
C4E -0.1292(6) 0.1476(3) 0.4871(7) 0.0970 Uij ? ?
C4F 0.3345(6) 0.0275(3) 0.6613(7) 0.1111 Uij ? ?
C4G -0.1923(7) -0.0926(3) 0.6754(7) 0.0943 Uij ? ?
C4H 0.0998(10) 0.1109(4) 1.0464(7) 0.1425 Uij ? ?
C5E -0.1443(6) 0.0992(3) 0.4642(6) 0.0904 Uij ? ?
C5F 0.3079(7) 0.0039(4) 0.7398(8) 0.1159 Uij ? ?
C5G -0.2259(6) -0.0500(3) 0.6937(7) 0.1030 Uij ? ?
C5H 0.1588(8) 0.1227(4) 0.9831(7) 0.1221 Uij ? ?
C6E -0.0987(6) 0.0679(3) 0.5354(6) 0.0797 Uij ? ?
C6F 0.2133(6) 0.0087(3) 0.7576(7) 0.0910 Uij ? ?
C6G -0.1584(6) -0.0085(3) 0.7074(7) 0.0887 Uij ? ?
C6H 0.1397(7) 0.1028(3) 0.8862(6) 0.0914 Uij ? ?
O9 0.7468(9) 0.0722(4) 0.0631(9) 0.245(5) Uij ? ?
C91 0.760(1) 0.1270(6) 0.066(1) 0.291(7) Uij ? ?
C92 0.822(1) 0.1367(6) 0.179(1) 0.291(7) Uij ? ?
C93 0.737(3) 0.0321(9) -0.043(2) 0.361(2) Uij ? ?
C94 0.620(3) 0.0248(8) -0.055(2) 0.361(2) Uij ? ?
H101 0.690(1) 0.131(3) 0.058(2) 0.291(7) Uij calc C91
H102 0.787(4) 0.149(2) 0.023(2) 0.291(7) Uij calc C91
H103 0.795(5) 0.115(2) 0.221(2) 0.291(7) Uij calc C92
H104 0.893(2) 0.133(3) 0.187(2) 0.291(7) Uij calc C92
H105 0.817(6) 0.169(1) 0.200(3) 0.291(7) Uij calc C92
H106 0.759(2) 0.003(1) -0.062(9) 0.361(2) Uij calc C93
H107 0.752(5) 0.057(3) -0.087(7) 0.361(2) Uij calc C93
H108 0.605(2) 0.000(3) -0.011(8) 0.361(2) Uij calc C94
H109 0.598(5) 0.054(2) -0.036(9) 0.361(2) Uij calc C94
H110 0.584(2) 0.016(5) -0.125(3) 0.361(2) Uij calc C94
H1 0.3030 0.2175 0.2691 0.0849 Uij calc N1
H2 0.3844 0.3496 0.4114 0.0661 Uij calc N2
H3 0.5872 0.1588 0.3461 0.0948 Uij calc N3
H4 0.7376 0.3104 0.6168 0.0726 Uij calc N4
H5 0.3957 0.1891 0.6175 0.1004 Uij calc N5
H6 0.6615 0.2973 0.3341 0.0786 Uij calc N6
H7 0.7164 0.2155 0.6814 0.0994 Uij calc N7
H8 0.4116 0.3189 0.6730 0.0858 Uij calc N8
H9 0.0720 0.2526 0.3119 0.1079 Uij calc C13
H10 0.0235 0.2426 0.4644 0.1213 Uij calc C14
H11 0.1408 0.2177 0.6146 0.1171 Uij calc C15
H12 0.5219 0.4691 0.4306 0.0770 Uij calc C23
H13 0.6912 0.4825 0.4076 0.0816 Uij calc C24
H14 0.7703 0.4209 0.3559 0.0735 Uij calc C25
H15 0.5421 0.0430 0.4525 0.1049 Uij calc C33
H16 0.6005 0.0306 0.6316 0.1220 Uij calc C34
H17 0.6831 0.0939 0.7491 0.1149 Uij calc C35
H18 0.7627 0.4399 0.6394 0.0808 Uij calc C43
H19 0.6370 0.4833 0.6769 0.0944 Uij calc C44
H20 0.4844 0.4449 0.7026 0.0873 Uij calc C45
H21 0.9002 0.3690 0.0956 0.0813 Uij calc C2A
H22 0.7239 0.5144 0.1460 0.0825 Uij calc C2B
H23 0.7040 0.3629 -0.1039 0.0795 Uij calc C2C
H24 0.8691 0.5333 -0.0334 0.1039 Uij calc C2D
H25 1.0200 0.3280 0.0328 0.1001 Uij calc C3A
H26 0.7946 0.5527 0.3103 0.0959 Uij calc C3B
H27 0.5734 0.2991 -0.1111 0.0895 Uij calc C3C
H28 0.8003 0.5989 -0.1294 0.1159 Uij calc C3D
H29 1.0669 0.3566 -0.1140 0.1060 Uij calc C4A
H30 0.9502 0.5317 0.4158 0.0943 Uij calc C4B
H31 0.4811 0.2956 0.0136 0.0993 Uij calc C4C
H32 0.6183 0.5949 -0.1945 0.1246 Uij calc C4D
H33 0.9969 0.4214 -0.2015 0.1012 Uij calc C5A
H34 1.0395 0.4757 0.3569 0.0987 Uij calc C5B
H35 0.5135 0.3561 0.1418 0.0944 Uij calc C5C
H36 0.5108 0.5300 -0.1696 0.1058 Uij calc C5D
H37 0.8780 0.4619 -0.1397 0.0832 Uij calc C6A
H38 0.9705 0.4371 0.1934 0.0820 Uij calc C6B
H39 0.6403 0.4207 0.1503 0.0818 Uij calc C6C
H40 0.5784 0.4629 -0.0804 0.0934 Uij calc C6D
H41 0.0141 0.1472 0.7259 0.0939 Uij calc C2E
H42 0.1270 0.0816 0.5692 0.0878 Uij calc C2F
H43 0.0468 -0.0553 0.6830 0.0856 Uij calc C2G
H44 -0.0663 0.0294 0.8901 0.1081 Uij calc C2H
H45 -0.0670 0.1992 0.5972 0.0995 Uij calc C3E
H46 0.2924 0.0733 0.5450 0.1145 Uij calc C3F
H47 -0.0714 -0.1257 0.6555 0.1112 Uij calc C3G
H48 -0.0314 0.0689 1.0565 0.1482 Uij calc C3H
H49 0.4019 0.0232 0.6490 0.1161 Uij calc C4E
H50 -0.1580 0.1706 0.4336 0.1006 Uij calc C4F
H51 -0.2402 -0.1218 0.6642 0.1045 Uij calc C4G
H52 0.1164 0.1253 1.1157 0.1543 Uij calc C4H
H53 0.3573 -0.0159 0.7820 0.1280 Uij calc C5E
H54 -0.1890 0.0874 0.3950 0.1069 Uij calc C5F
H55 -0.2960 -0.0501 0.6988 0.1143 Uij calc C5G
H56 0.2184 0.1471 1.0084 0.1385 Uij calc C5H
H57 0.1926 -0.0093 0.8138 0.1028 Uij calc C6E
H58 -0.1078 0.0328 0.5182 0.0925 Uij calc C6F
H59 -0.1827 0.0230 0.7177 0.0980 Uij calc C6G
H60 0.1814 0.1124 0.8403 0.1055 Uij calc C6H

loop_
_atom_type_symbol
_atom_type_oxidation_number
_atom_type_number_in_cell
_atom_type_scat_dispersion_real
_atom_type_scat_dispersion_imag
_atom_type_scat_source
C 0 184 0.003 0.002 'International Tables 2.2A'
H 0 140 0.000 0.000 'International Tables 2.2A'
O 0 18 0.011 0.006 'International Tables 2.2A'
N 0 16 0.006 0.003 'International Tables 2.2A'
F 0 48 0.017 0.010 'International Tables 2.2A'
P 0 4 0.102 0.094 'International Tables 2.2A'
S 0 8 0.125 0.123 'International Tables 2.2A'
Co 0 2 0.349 0.972 'International Tables 2.2A'

loop_
_geom_angle_atom_site_label_1
_geom_angle_atom_site_label_2
_geom_angle_atom_site_label_3
_geom_angle
_geom_angle_site_symmetry_1
_geom_angle_site_symmetry_2
_geom_angle_site_symmetry_3
_geom_angle_publ_flag
S1 CO1 S2 100.52(7) ? ? ? no
S1 CO1 S3 100.11(7) ? ? ? no
S1 CO1 S4 117.96(9) ? ? ? no
S2 CO1 S3 112.44(9) ? ? ? no
S2 CO1 S4 119.03(8) ? ? ? no
S3 CO1 S4 105.41(8) ? ? ? no
CO1 S1 C11 109.5(2) ? ? ? yes
CO1 S2 C21 113.7(2) ? ? ? yes
CO1 S3 C31 105.6(3) ? ? ? yes
CO1 S4 C41 112.5(2) ? ? ? yes
F4B F4A C28 64(1) ? ? ? no
F4A F4B F5A 126(1) ? ? ? no
F4A F4B C28 68(1) ? ? ? no
F5A F4B C28 60.6(8) ? ? ? no
F4B F5A F5B 115(2) ? ? ? no
F4B F5A C28 54.8(7) ? ? ? no
F5B F5A C28 67(1) ? ? ? no
F5A F5B F6A 127(2) ? ? ? no
F5A F5B C28 74(1) ? ? ? no
F6A F5B C28 57.2(9) ? ? ? no
F5B F6A F6B 144(2) ? ? ? no
F5B F6A C28 59(1) ? ? ? no
F6B F6A C28 85(1) ? ? ? no
F6A F6B C28 61(1) ? ? ? no
F10B F10A F12B 117(1) ? ? ? no
F10B F10A C48 60.3(7) ? ? ? no
F12B F10A C48 63(1) ? ? ? no
F10A F10B F11A 98(1) ? ? ? no
F10A F10B C48 49.9(6) ? ? ? no
F11A F10B C48 53.2(8) ? ? ? no
F10B F11A F11B 145(1) ? ? ? no
F10B F11A C48 75.7(9) ? ? ? no
F11B F11A C48 72(1) ? ? ? no
F11A F11B F12A 121(1) ? ? ? no
F11A F11B C48 63.4(9) ? ? ? no
F12A F11B C48 62.2(8) ? ? ? no
F11B F12A F12B 100(1) ? ? ? no
F11B F12A C48 54.4(7) ? ? ? no
F12B F12A C48 52.3(8) ? ? ? no
F10A F12B F12A 138(1) ? ? ? no
F10A F12B C48 73(1) ? ? ? no
F12A F12B C48 67.8(9) ? ? ? no
F13B F13A C58 70(2) ? ? ? no
F13A F13B F14A 122(2) ? ? ? no
F13A F13B C58 71(2) ? ? ? no
F14A F13B C58 55(1) ? ? ? no
F13B F14A F14B 103(2) ? ? ? no
F13B F14A C58 52(1) ? ? ? no
F14B F14A C58 59(1) ? ? ? no
F14A F14B F15A 134(2) ? ? ? no
F14A F14B C58 75(2) ? ? ? no
F15A F14B C58 63(1) ? ? ? no
F14B F15A F15B 138(2) ? ? ? no
F14B F15A C58 55(1) ? ? ? no
F15B F15A C58 86(2) ? ? ? no
F15A F15B C58 60(2) ? ? ? no
F16B F16A F17B 138(2) ? ? ? no
F16B F16A C68 77(1) ? ? ? no
F17B F16A C68 63.4(9) ? ? ? no
F16A F16B F18A 110(1) ? ? ? no
F16A F16B C68 67(1) ? ? ? no
F18A F16B C68 50.0(7) ? ? ? no
F17B F17A F18B 123(1) ? ? ? no
F17B F17A C68 70(1) ? ? ? no
F18B F17A C68 56.6(8) ? ? ? no
F16A F17B F17A 112(1) ? ? ? no
F16A F17B C68 54.2(8) ? ? ? no
F17A F17B C68 64(1) ? ? ? no
F16B F18A F18B 107(1) ? ? ? no
F16B F18A C68 50.3(6) ? ? ? no
F18B F18A C68 61.7(9) ? ? ? no
F17A F18B F18A 129(2) ? ? ? no
F17A F18B C68 64.3(9) ? ? ? no
F18A F18B C68 70(1) ? ? ? no
F21B F19A C78 64(1) ? ? ? no
F20A F19B C78 51(1) ? ? ? no
F19B F20A F20B 151(2) ? ? ? no
F19B F20A C78 89(1) ? ? ? no
F20B F20A C78 63(1) ? ? ? no
F20A F20B F21A 129(2) ? ? ? no
F20A F20B C78 65(1) ? ? ? no
F21A F20B C78 64(1) ? ? ? no
F20B F21A F21B 93(1) ? ? ? no
F20B F21A C78 57(1) ? ? ? no
F21B F21A C78 45.6(9) ? ? ? no
F19A F21B F21A 129(1) ? ? ? no
F19A F21B C78 76(1) ? ? ? no
F21A F21B C78 53(1) ? ? ? no
F22B F22A F23B 126(2) ? ? ? no
F22B F22A C88 66(1) ? ? ? no
F23B F22A C88 69(1) ? ? ? no
F22A F22B F24A 124(2) ? ? ? no
F22A F22B C88 65(1) ? ? ? no
F24A F22B C88 61(1) ? ? ? no
F23B F23A F24B 121(2) ? ? ? no
F23B F23A C88 64.3(9) ? ? ? no
F24B F23A C88 66(1) ? ? ? no
F22A F23B F23A 113(1) ? ? ? no
F22A F23B C88 59(1) ? ? ? no
F23A F23B C88 56.2(8) ? ? ? no
F22B F24A F24B 108(1) ? ? ? no
F22B F24A C88 58(1) ? ? ? no
F24B F24A C88 58(1) ? ? ? no
F23A F24B F24A 125(2) ? ? ? no
F23A F24B C88 66(1) ? ? ? no
F24A F24B C88 61(1) ? ? ? no
C12 N1 C17 128.0(8) ? ? ? no
C22 N2 C27 129.0(5) ? ? ? no
C32 N3 C37 127.0(7) ? ? ? no
C42 N4 C47 126.3(6) ? ? ? no
C16 N5 C57 128.5(7) ? ? ? no
C26 N6 C67 127.9(6) ? ? ? no
C36 N7 C77 128.5(7) ? ? ? no
C46 N8 C87 125.9(6) ? ? ? no
S1 C11 C12 121.5(6) ? ? ? no
S1 C11 C16 120.8(5) ? ? ? no
C12 C11 C16 117.7(7) ? ? ? no
N1 C12 C11 118.2(7) ? ? ? no
N1 C12 C13 121.6(7) ? ? ? no
C11 C12 C13 120.2(8) ? ? ? no
C12 C13 C14 120.2(8) ? ? ? no
C13 C14 C15 122.0(9) ? ? ? no
C14 C15 C16 118.3(9) ? ? ? no
N5 C16 C11 116.1(7) ? ? ? no
N5 C16 C15 122.4(8) ? ? ? no
C11 C16 C15 121.5(7) ? ? ? no
O1 C17 N1 128(1) ? ? ? no
O1 C17 C18 115(1) ? ? ? no
N1 C17 C18 117.2(9) ? ? ? no
F1 C18 F2 105.7(8) ? ? ? no
F1 C18 F3 106.9(8) ? ? ? no
F1 C18 C17 111.5(8) ? ? ? no
F2 C18 F3 104.9(8) ? ? ? no
F2 C18 C17 112.6(9) ? ? ? no
F3 C18 C17 114.5(8) ? ? ? no
S2 C21 C22 120.2(5) ? ? ? no
S2 C21 C26 121.1(5) ? ? ? no
C22 C21 C26 118.5(6) ? ? ? no
N2 C22 C21 116.2(5) ? ? ? no
N2 C22 C23 123.1(6) ? ? ? no
C21 C22 C23 120.7(7) ? ? ? no
C22 C23 C24 118.5(7) ? ? ? no
C23 C24 C25 122.7(6) ? ? ? no
C24 C25 C26 118.2(7) ? ? ? no
N6 C26 C21 115.8(5) ? ? ? no
N6 C26 C25 122.9(7) ? ? ? no
C21 C26 C25 121.3(7) ? ? ? no
O2 C27 N2 129.1(7) ? ? ? no
O2 C27 C28 117.8(8) ? ? ? no
N2 C27 C28 113.0(6) ? ? ? no
F4A C28 F4B 47.9(8) ? ? ? no
F4A C28 F5A 110.1(8) ? ? ? no
F4A C28 F5B 133(1) ? ? ? no
F4A C28 F6A 108.9(9) ? ? ? no
F4A C28 F6B 83.6(9) ? ? ? no
F4A C28 C27 115.0(8) ? ? ? no
F4B C28 F5A 64.6(8) ? ? ? no
F4B C28 F5B 99(1) ? ? ? no
F4B C28 F6A 131(1) ? ? ? no
F4B C28 F6B 125(1) ? ? ? no
F4B C28 C27 116(1) ? ? ? no
F5A C28 F5B 39(1) ? ? ? no
F5A C28 F6A 100.9(9) ? ? ? no
F5A C28 F6B 132(1) ? ? ? no
F5A C28 C27 107.6(8) ? ? ? no
F5B C28 F6A 64(1) ? ? ? no
F5B C28 F6B 98(1) ? ? ? no
F5B C28 C27 109(1) ? ? ? no
F6A C28 F6B 34.1(7) ? ? ? no
F6A C28 C27 113.3(8) ? ? ? no
F6B C28 C27 106.5(8) ? ? ? no
S3 C31 C32 120.5(6) ? ? ? no
S3 C31 C36 122.5(5) ? ? ? no
C32 C31 C36 116.9(6) ? ? ? no
N3 C32 C31 115.1(6) ? ? ? no
N3 C32 C33 123.0(7) ? ? ? no
C31 C32 C33 121.9(7) ? ? ? no
C32 C33 C34 117.7(7) ? ? ? no
C33 C34 C35 122.7(8) ? ? ? no
C34 C35 C36 118.5(8) ? ? ? no
N7 C36 C31 117.3(7) ? ? ? no
N7 C36 C35 120.5(7) ? ? ? no
C31 C36 C35 122.1(7) ? ? ? no
O3 C37 N3 130.5(9) ? ? ? no
O3 C37 C38 116.6(8) ? ? ? no
N3 C37 C38 112.9(8) ? ? ? no
F7 C38 F8 107(1) ? ? ? no
F7 C38 F9 102.7(9) ? ? ? no
F7 C38 C37 117.8(8) ? ? ? no
F8 C38 F9 104.1(8) ? ? ? no
F8 C38 C37 113.9(9) ? ? ? no
F9 C38 C37 109.5(9) ? ? ? no
S4 C41 C42 122.3(5) ? ? ? no
S4 C41 C46 119.6(5) ? ? ? no
C42 C41 C46 117.8(6) ? ? ? no
N4 C42 C41 117.6(6) ? ? ? no
N4 C42 C43 121.1(6) ? ? ? no
C41 C42 C43 121.3(7) ? ? ? no
C42 C43 C44 119.1(7) ? ? ? no
C43 C44 C45 121.6(7) ? ? ? no
C44 C45 C46 118.5(8) ? ? ? no
N8 C46 C41 117.9(6) ? ? ? no
N8 C46 C45 120.6(7) ? ? ? no
C41 C46 C45 121.5(7) ? ? ? no
O4 C47 N4 128.6(8) ? ? ? no
O4 C47 C48 117.2(7) ? ? ? no
N4 C47 C48 114.2(7) ? ? ? no
F10A C48 F10B 69.8(8) ? ? ? no
F10A C48 F11A 114(1) ? ? ? no
F10A C48 F11B 136(1) ? ? ? no
F10A C48 F12A 102.5(8) ? ? ? no
F10A C48 F12B 43.8(8) ? ? ? no
F10A C48 C47 109.9(9) ? ? ? no
F10B C48 F11A 51.1(7) ? ? ? no
F10B C48 F11B 94.3(9) ? ? ? no
F10B C48 F12A 140(1) ? ? ? no
F10B C48 F12B 109(1) ? ? ? no
F10B C48 C47 111.5(9) ? ? ? no
F11A C48 F11B 44.2(8) ? ? ? no
F11A C48 F12A 105(1) ? ? ? no
F11A C48 F12B 131(1) ? ? ? no
F11A C48 C47 116.9(8) ? ? ? no
F11B C48 F12A 63.4(8) ? ? ? no
F11B C48 F12B 114(1) ? ? ? no
F11B C48 C47 114.2(8) ? ? ? no
F12A C48 F12B 59.8(8) ? ? ? no
F12A C48 C47 107.8(8) ? ? ? no
F12B C48 C47 112(1) ? ? ? no
O5 C57 N5 128.7(8) ? ? ? no
O5 C57 C58 116.5(9) ? ? ? no
N5 C57 C58 114.8(9) ? ? ? no
F13A C58 F13B 38(1) ? ? ? no
F13A C58 F14A 107.7(9) ? ? ? no
F13A C58 F14B 129(1) ? ? ? no
F13A C58 F15A 105(1) ? ? ? no
F13A C58 F15B 77(1) ? ? ? no
F13A C58 C57 112.1(8) ? ? ? no
F13B C58 F14A 72(1) ? ? ? no
F13B C58 F14B 110(2) ? ? ? no
F13B C58 F15A 130(1) ? ? ? no
F13B C58 F15B 112(2) ? ? ? no
F13B C58 C57 112(1) ? ? ? no
F14A C58 F14B 46(1) ? ? ? no
F14A C58 F15A 106.3(9) ? ? ? no
F14A C58 F15B 135(1) ? ? ? no
F14A C58 C57 110.2(9) ? ? ? no
F14B C58 F15A 62(1) ? ? ? no
F14B C58 F15B 96(2) ? ? ? no
F14B C58 C57 118(1) ? ? ? no
F15A C58 F15B 34.5(9) ? ? ? no
F15A C58 C57 115.1(9) ? ? ? no
F15B C58 C57 109(1) ? ? ? no
O6 C67 N6 128.7(8) ? ? ? no
O6 C67 C68 118.2(8) ? ? ? no
N6 C67 C68 113.1(7) ? ? ? no
F16A C68 F16B 36.5(8) ? ? ? no
F16A C68 F17A 103.5(9) ? ? ? no
F16A C68 F17B 62.5(9) ? ? ? no
F16A C68 F18A 110.4(8) ? ? ? no
F16A C68 F18B 134(1) ? ? ? no
F16A C68 C67 112.1(8) ? ? ? no
F16B C68 F17A 132(1) ? ? ? no
F16B C68 F17B 98(1) ? ? ? no
F16B C68 F18A 79.7(8) ? ? ? no
F16B C68 F18B 121(1) ? ? ? no
F16B C68 C67 111.0(9) ? ? ? no
F17A C68 F17B 46.3(8) ? ? ? no
F17A C68 F18A 103.7(8) ? ? ? no
F17A C68 F18B 59.1(8) ? ? ? no
F17A C68 C67 110.4(7) ? ? ? no
F17B C68 F18A 136(1) ? ? ? no
F17B C68 F18B 103(1) ? ? ? no
F17B C68 C67 105.9(9) ? ? ? no
F18A C68 F18B 47.9(7) ? ? ? no
F18A C68 C67 115.7(9) ? ? ? no
F18B C68 C67 114(1) ? ? ? no
O7 C77 N7 123.9(9) ? ? ? no
O7 C77 C78 121.0(9) ? ? ? no
N7 C77 C78 114.9(9) ? ? ? no
F19A C78 F19B 73(1) ? ? ? no
F19A C78 F20A 106(1) ? ? ? no
F19A C78 F20B 140(1) ? ? ? no
F19A C78 F21A 122(1) ? ? ? no
F19A C78 F21B 40(1) ? ? ? no
F19A C78 C77 107(1) ? ? ? no
F19B C78 F20A 39.3(9) ? ? ? no
F19B C78 F20B 91(1) ? ? ? no
F19B C78 F21A 148(1) ? ? ? no
F19B C78 F21B 110(1) ? ? ? no
F19B C78 C77 95(1) ? ? ? no
F20A C78 F20B 52(1) ? ? ? no
F20A C78 F21A 111(1) ? ? ? no
F20A C78 F21B 131(1) ? ? ? no
F20A C78 C77 104(1) ? ? ? no
F20B C78 F21A 59(1) ? ? ? no
F20B C78 F21B 123(2) ? ? ? no
F20B C78 C77 111(1) ? ? ? no
F21A C78 F21B 81(1) ? ? ? no
F21A C78 C77 106(1) ? ? ? no
F21B C78 C77 119(1) ? ? ? no
O8 C87 N8 128.2(8) ? ? ? no
O8 C87 C88 119.3(9) ? ? ? no
N8 C87 C88 112.5(8) ? ? ? no
F22A C88 F22B 48(1) ? ? ? no
F22A C88 F23A 109.5(9) ? ? ? no
F22A C88 F23B 52.4(9) ? ? ? no
F22A C88 F24A 108(1) ? ? ? no
F22A C88 F24B 134(1) ? ? ? no
F22A C88 C87 107.3(9) ? ? ? no
F22B C88 F23A 135(1) ? ? ? no
F22B C88 F23B 96(1) ? ? ? no
F22B C88 F24A 61(1) ? ? ? no
F22B C88 F24B 113(2) ? ? ? no
F22B C88 C87 110(1) ? ? ? no
F23A C88 F23B 59.4(9) ? ? ? no
F23A C88 F24A 108(1) ? ? ? no
F23A C88 F24B 48(1) ? ? ? no
F23A C88 C87 115(1) ? ? ? no
F23B C88 F24A 136(1) ? ? ? no
F23B C88 F24B 102(1) ? ? ? no
F23B C88 C87 114(1) ? ? ? no
F24A C88 F24B 61(1) ? ? ? no
F24A C88 C87 109.0(8) ? ? ? no
F24B C88 C87 118(1) ? ? ? no
C1A P1 C1B 110.9(3) ? ? ? no
C1A P1 C1C 105.2(3) ? ? ? no
C1A P1 C1D 112.6(4) ? ? ? no
C1B P1 C1C 113.1(3) ? ? ? no
C1B P1 C1D 105.6(3) ? ? ? no
C1C P1 C1D 109.5(3) ? ? ? no
P1 C1A C2A 117.2(6) ? ? ? no
P1 C1A C6A 122.3(5) ? ? ? no
C2A C1A C6A 120.3(7) ? ? ? no
P1 C1B C2B 118.3(5) ? ? ? no
P1 C1B C6B 122.5(6) ? ? ? no
C2B C1B C6B 119.1(6) ? ? ? no
P1 C1C C2C 118.8(6) ? ? ? no
P1 C1C C6C 121.3(5) ? ? ? no
C2C C1C C6C 119.9(6) ? ? ? no
P1 C1D C2D 120.2(6) ? ? ? no
P1 C1D C6D 119.8(6) ? ? ? no
C2D C1D C6D 119.6(7) ? ? ? no
C1A C2A C3A 119.4(7) ? ? ? no
C1B C2B C3B 119.5(6) ? ? ? no
C1C C2C C3C 119.9(8) ? ? ? no
C1D C2D C3D 122.1(8) ? ? ? no
C2A C3A C4A 119.4(8) ? ? ? no
C2B C3B C4B 120.4(8) ? ? ? no
C2C C3C C4C 120.0(7) ? ? ? no
C2D C3D C4D 118.0(8) ? ? ? no
C3A C4A C5A 121.0(9) ? ? ? no
C3B C4B C5B 120.4(7) ? ? ? no
C3C C4C C5C 119.9(7) ? ? ? no
C3D C4D C5D 120.7(8) ? ? ? no
C4A C5A C6A 120.7(8) ? ? ? no
C4B C5B C6B 120.5(7) ? ? ? no
C4C C5C C6C 120.9(8) ? ? ? no
C4D C5D C6D 120.9(8) ? ? ? no
C1A C6A C5A 119.1(7) ? ? ? no
C1B C6B C5B 120.1(7) ? ? ? no
C1C C6C C5C 119.3(7) ? ? ? no
C1D C6D C5D 118.6(7) ? ? ? no
C1E P2 C1F 108.3(4) ? ? ? no
C1E P2 C1G 107.1(3) ? ? ? no
C1E P2 C1H 111.0(3) ? ? ? no
C1F P2 C1G 111.6(3) ? ? ? no
C1F P2 C1H 108.0(3) ? ? ? no
C1G P2 C1H 110.8(4) ? ? ? no
P2 C1E C2F 121.2(5) ? ? ? no
P2 C1E C6E 119.0(5) ? ? ? no
C2F C1E C6E 119.6(7) ? ? ? no
P2 C1F C2E 121.7(6) ? ? ? no
P2 C1F C6F 118.4(6) ? ? ? no
C2E C1F C6F 119.8(8) ? ? ? no
P2 C1G C2G 123.3(6) ? ? ? no
P2 C1G C6G 118.0(5) ? ? ? no
C2G C1G C6G 118.6(6) ? ? ? no
P2 C1H C2H 122.3(5) ? ? ? no
P2 C1H C6H 117.9(6) ? ? ? no
C2H C1H C6H 119.8(7) ? ? ? no
C1F C2E C3E 119.9(7) ? ? ? no
C1E C2F C3F 119.8(7) ? ? ? no
C1G C2G C3G 120.7(8) ? ? ? no
C1H C2H C3H 119.3(8) ? ? ? no
C2E C3E C4F 119.9(9) ? ? ? no
C2F C3F C4E 120.5(7) ? ? ? no
C2G C3G C4G 119.9(8) ? ? ? no
C2H C3H C4H 120(1) ? ? ? no
C3F C4E C5E 119.9(8) ? ? ? no
C3E C4F C5F 121.4(9) ? ? ? no
C3G C4G C5G 121.1(8) ? ? ? no
C3H C4H C5H 119.1(9) ? ? ? no
C4E C5E C6E 120.5(7) ? ? ? no
C4F C5F C6F 119.6(9) ? ? ? no
C4G C5G C6G 119.2(8) ? ? ? no
C4H C5H C6H 123.3(9) ? ? ? no
C1E C6E C5E 119.6(7) ? ? ? no
C1F C6F C5F 119.4(8) ? ? ? no
C1G C6G C5G 120.5(8) ? ? ? no
C1H C6H C5H 118.3(9) ? ? ? no
C91 O9 C93 128(1) ? ? ? no
O9 C91 C92 99(1) ? ? ? no
O9 C93 C94 87(2) ? ? ? no

loop_
_geom_bond_atom_site_label_1
_geom_bond_atom_site_label_2
_geom_bond_distance
_geom_bond_site_symmetry_1
_geom_bond_site_symmetry_2
_geom_bond_publ_flag
CO1 S1 2.298(2) ? ? no
CO1 S2 2.280(2) ? ? no
CO1 S3 2.303(2) ? ? no
CO1 S4 2.314(2) ? ? no
S1 C11 1.763(7) ? ? no
S2 C21 1.767(6) ? ? no
S3 C31 1.752(7) ? ? no
S4 C41 1.779(7) ? ? no
F1 C18 1.32(1) ? ? no
F2 C18 1.32(1) ? ? no
F3 C18 1.33(1) ? ? no
F4A F4B 1.05(2) ? ? no
F4A C28 1.31(1) ? ? no
F4B F5A 1.40(2) ? ? no
F4B C28 1.27(2) ? ? no
F5A F5B 0.89(2) ? ? no
F5A C28 1.35(1) ? ? no
F5B F6A 1.36(2) ? ? no
F5B C28 1.30(2) ? ? no
F6A F6B 0.82(2) ? ? no
F6A C28 1.27(1) ? ? no
F6B C28 1.46(2) ? ? no
F7 C38 1.29(1) ? ? no
F8 C38 1.29(1) ? ? no
F9 C38 1.33(1) ? ? no
F10A F10B 1.60(1) ? ? no
F10A F12B 0.94(2) ? ? no
F10A C48 1.30(1) ? ? no
F10B F11A 1.19(1) ? ? no
F10B C48 1.48(2) ? ? no
F11A F11B 0.95(2) ? ? no
F11A C48 1.22(1) ? ? no
F11B F12A 1.44(1) ? ? no
F11B C48 1.31(1) ? ? no
F12A F12B 1.33(1) ? ? no
F12A C48 1.42(2) ? ? no
F12B C48 1.21(1) ? ? no
F13A F13B 0.87(3) ? ? no
F13A C58 1.32(1) ? ? no
F13B F14A 1.58(2) ? ? no
F13B C58 1.31(3) ? ? no
F14A F14B 1.01(3) ? ? no
F14A C58 1.36(1) ? ? no
F14B F15A 1.31(2) ? ? no
F14B C58 1.21(2) ? ? no
F15A F15B 0.86(2) ? ? no
F15A C58 1.31(2) ? ? no
F15B C58 1.52(3) ? ? no
F16A F16B 0.82(2) ? ? no
F16A F17B 1.38(2) ? ? no
F16A C68 1.27(1) ? ? no
F16B F18A 1.71(2) ? ? no
F16B C68 1.34(2) ? ? no
F17A F17B 1.08(2) ? ? no
F17A F18B 1.28(2) ? ? no
F17A C68 1.34(1) ? ? no
F17B C68 1.39(2) ? ? no
F18A F18B 1.05(1) ? ? no
F18A C68 1.33(1) ? ? no
F18B C68 1.24(2) ? ? no
F19A F21B 0.87(2) ? ? no
F19A C78 1.30(2) ? ? no
F19B F20A 1.03(2) ? ? no
F19B C78 1.63(2) ? ? no
F20A F20B 1.11(2) ? ? no
F20A C78 1.28(2) ? ? no
F20B F21A 1.27(2) ? ? no
F20B C78 1.25(2) ? ? no
F21A F21B 1.66(2) ? ? no
F21A C78 1.34(2) ? ? no
F21B C78 1.20(2) ? ? no
F22A F22B 1.08(2) ? ? no
F22A F23B 1.22(2) ? ? no
F22A C88 1.31(1) ? ? no
F22B F24A 1.37(2) ? ? no
F22B C88 1.32(2) ? ? no
F23A F23B 1.37(2) ? ? no
F23A F24B 1.08(2) ? ? no
F23A C88 1.32(1) ? ? no
F23B C88 1.43(2) ? ? no
F24A F24B 1.36(3) ? ? no
F24A C88 1.36(2) ? ? no
F24B C88 1.32(2) ? ? no
O1 C17 1.18(2) ? ? no
O2 C27 1.196(9) ? ? no
O3 C37 1.22(1) ? ? no
O4 C47 1.206(9) ? ? no
O5 C57 1.23(1) ? ? no
O6 C67 1.21(1) ? ? no
O7 C77 1.22(1) ? ? no
O8 C87 1.21(1) ? ? no
N1 C12 1.41(1) ? ? no
N1 C17 1.30(1) ? ? no
N2 C22 1.402(9) ? ? no
N2 C27 1.32(1) ? ? no
N3 C32 1.38(1) ? ? no
N3 C37 1.31(1) ? ? no
N4 C42 1.42(1) ? ? no
N4 C47 1.34(1) ? ? no
N5 C16 1.400(9) ? ? no
N5 C57 1.30(1) ? ? no
N6 C26 1.42(1) ? ? no
N6 C67 1.33(1) ? ? no
N7 C36 1.402(9) ? ? no
N7 C77 1.31(1) ? ? no
N8 C46 1.42(1) ? ? no
N8 C87 1.35(1) ? ? no
C11 C12 1.413(9) ? ? no
C11 C16 1.38(1) ? ? no
C12 C13 1.38(1) ? ? no
C13 C14 1.34(1) ? ? no
C14 C15 1.38(1) ? ? no
C15 C16 1.40(1) ? ? no
C17 C18 1.49(2) ? ? no
C21 C22 1.39(1) ? ? no
C21 C26 1.40(1) ? ? no
C22 C23 1.384(9) ? ? no
C23 C24 1.39(1) ? ? no
C24 C25 1.36(1) ? ? no
C25 C26 1.390(9) ? ? no
C27 C28 1.54(1) ? ? no
C31 C32 1.412(9) ? ? no
C31 C36 1.39(1) ? ? no
C32 C33 1.39(1) ? ? no
C33 C34 1.39(1) ? ? no
C34 C35 1.36(1) ? ? no
C35 C36 1.40(1) ? ? no
C37 C38 1.51(1) ? ? no
C41 C42 1.40(1) ? ? no
C41 C46 1.38(1) ? ? no
C42 C43 1.384(9) ? ? no
C43 C44 1.36(1) ? ? no
C44 C45 1.38(1) ? ? no
C45 C46 1.39(1) ? ? no
C47 C48 1.52(1) ? ? no
C57 C58 1.54(1) ? ? no
C67 C68 1.53(1) ? ? no
C77 C78 1.61(2) ? ? no
C87 C88 1.53(1) ? ? no
P1 C1A 1.784(8) ? ? no
P1 C1B 1.799(6) ? ? no
P1 C1C 1.785(7) ? ? no
P1 C1D 1.798(7) ? ? no
C1A C2A 1.40(1) ? ? no
C1A C6A 1.39(1) ? ? no
C1B C2B 1.39(1) ? ? no
C1B C6B 1.372(9) ? ? no
C1C C2C 1.39(1) ? ? no
C1C C6C 1.40(1) ? ? no
C1D C2D 1.37(1) ? ? no
C1D C6D 1.38(1) ? ? no
C2A C3A 1.38(1) ? ? no
C2B C3B 1.39(1) ? ? no
C2C C3C 1.36(1) ? ? no
C2D C3D 1.38(1) ? ? no
C3A C4A 1.39(1) ? ? no
C3B C4B 1.35(1) ? ? no
C3C C4C 1.40(1) ? ? no
C3D C4D 1.37(1) ? ? no
C4A C5A 1.35(1) ? ? no
C4B C5B 1.36(1) ? ? no
C4C C5C 1.36(1) ? ? no
C4D C5D 1.37(1) ? ? no
C5A C6A 1.39(1) ? ? no
C5B C6B 1.38(1) ? ? no
C5C C6C 1.37(1) ? ? no
C5D C6D 1.39(1) ? ? no
P2 C1E 1.775(7) ? ? no
P2 C1F 1.790(8) ? ? no
P2 C1G 1.782(7) ? ? no
P2 C1H 1.786(8) ? ? no
C1E C2F 1.39(1) ? ? no
C1E C6E 1.39(1) ? ? no
C1F C2E 1.37(1) ? ? no
C1F C6F 1.40(1) ? ? no
C1G C2G 1.38(1) ? ? no
C1G C6G 1.39(1) ? ? no
C1H C2H 1.38(1) ? ? no
C1H C6H 1.39(1) ? ? no
C2E C3E 1.38(1) ? ? no
C2F C3F 1.36(1) ? ? no
C2G C3G 1.37(1) ? ? no
C2H C3H 1.39(1) ? ? no
C3E C4F 1.36(1) ? ? no
C3F C4E 1.38(1) ? ? no
C3G C4G 1.36(1) ? ? no
C3H C4H 1.37(2) ? ? no
C4E C5E 1.37(1) ? ? no
C4F C5F 1.36(2) ? ? no
C4G C5G 1.37(1) ? ? no
C4H C5H 1.34(2) ? ? no
C5E C6E 1.37(1) ? ? no
C5F C6F 1.38(1) ? ? no
C5G C6G 1.38(1) ? ? no
C5H C6H 1.36(1) ? ? no
O9 C91 1.53(2) ? ? no
O9 C93 1.78(3) ? ? no
C91 C92 1.54(2) ? ? no
C93 C94 1.54(5) ? ? no
